data_4512829
loop_
_publ_author_name
'Andrzejewski, Micha\/l'
'Marciniak, J\;edrzej'
'Rajewski, Kacper W.'
'Katrusiak, Andrzej'

_publ_section_title
;
 Halogen and Hydrogen Bond Architectures in Switchable Chains of Di- and
 Trihaloimidazoles
;
_journal_issue 4
_journal_name_full 'Crystal Growth &amp; Design'
_journal_page_first 1658
_journal_paper_doi 10.1021/cg501561w
_journal_volume 15
_journal_year 2015
_chemical_formula_moiety 'C3 H2 I2 N2'
_chemical_formula_sum 'C3 H2 I2 N2'
_chemical_formula_weight 319.87
_chemical_name_common diiodoimidazole
_chemical_name_systematic
;
 4,5-diiodo-1H-imidazole
;
_space_group_crystal_system tetragonal
_space_group_IT_number 92
_space_group_name_Hall 'P 4abw 2nw'
_space_group_name_H-M_alt 'P 41 21 2'
_symmetry_space_group_name_Hall 'P 4abw 2nw'
_symmetry_space_group_name_H-M 'P 41 21 2'
_atom_sites_solution_hydrogens geom
_atom_sites_solution_primary direct
_audit_creation_date 2014-10-21
_audit_creation_method
;
Olex2 1.2
(compiled 2014.09.19 svn.r3010 for OlexSys, GUI svn.r4874)
;
_cell_angle_alpha 90
_cell_angle_beta 90
_cell_angle_gamma 90
_cell_formula_units_Z 8
_cell_length_a 6.8867(4)
_cell_length_b 6.8867(4)
_cell_length_c 28.275(3)
_cell_measurement_reflns_used 612
_cell_measurement_temperature 296
_cell_measurement_theta_max 16.5890
_cell_measurement_theta_min 3.2770
_cell_volume 1340.99(18)
_computing_cell_refinement
;
CrysAlisPro, Agilent Technologies,
Version 1.171.36.28 (release 01-02-2013 CrysAlis171 .NET)
(compiled Feb  1 2013,16:14:44)
;
_computing_data_collection
;
CrysAlisPro, Agilent Technologies,
Version 1.171.36.28 (release 01-02-2013 CrysAlis171 .NET)
(compiled Feb  1 2013,16:14:44)
;
_computing_data_reduction
;
CrysAlisPro, Agilent Technologies,
Version 1.171.36.28 (release 01-02-2013 CrysAlis171 .NET)
(compiled Feb  1 2013,16:14:44)
;
_computing_molecular_graphics 'Olex2 (Dolomanov et al., 2009)'
_computing_publication_material 'Olex2 (Dolomanov et al., 2009)'
_computing_structure_refinement 'ShelXL (Sheldrick, 2008)'
_computing_structure_solution 'ShelXS (Sheldrick, 2008)'
_diffrn_ambient_temperature 296.1(7)
_diffrn_detector_area_resol_mean 16.1544
_diffrn_measured_fraction_theta_full 0.999
_diffrn_measured_fraction_theta_max 0.938
_diffrn_measurement_details
;
  1 omega  -14.00   16.60   0.8500  150.0000
omega____ theta____ kappa____ phi______ frames
    -       15.7462   77.0000  -90.0000 36

  2 omega  -38.00   49.55   0.8500  150.0000
omega____ theta____ kappa____ phi______ frames
    -      -16.6056   77.0000  150.0000 103

  3 omega    3.00   77.80   0.8500  150.0000
omega____ theta____ kappa____ phi______ frames
    -       15.7462 -135.0000   64.0000 88

  4 omega  -85.00    3.40   0.8500  150.0000
omega____ theta____ kappa____ phi______ frames
    -      -16.6056  -57.0000  150.0000 104

  5 omega  -85.00    3.40   0.8500  150.0000
omega____ theta____ kappa____ phi______ frames
    -      -16.6056  -57.0000   30.0000 104
;
_diffrn_measurement_device_type 'Xcalibur, Eos'
_diffrn_measurement_method '\w scans'
_diffrn_orient_matrix_UB_11 0.1018697000
_diffrn_orient_matrix_UB_12 0.0126433000
_diffrn_orient_matrix_UB_13 -0.0020837000
_diffrn_orient_matrix_UB_21 0.0126301000
_diffrn_orient_matrix_UB_22 -0.1022085000
_diffrn_orient_matrix_UB_23 -0.0001558000
_diffrn_orient_matrix_UB_31 -0.0085544000
_diffrn_orient_matrix_UB_32 -0.0004391000
_diffrn_orient_matrix_UB_33 -0.0249982000
_diffrn_radiation_monochromator graphite
_diffrn_radiation_type MoK\a
_diffrn_radiation_wavelength 0.71073
_diffrn_reflns_av_R_equivalents 0.2087
_diffrn_reflns_av_unetI/netI 0.2449
_diffrn_reflns_Laue_measured_fraction_full 0.999
_diffrn_reflns_Laue_measured_fraction_max 0.938
_diffrn_reflns_limit_h_max 9
_diffrn_reflns_limit_h_min -8
_diffrn_reflns_limit_k_max 8
_diffrn_reflns_limit_k_min -8
_diffrn_reflns_limit_l_max 37
_diffrn_reflns_limit_l_min -33
_diffrn_reflns_number 9628
_diffrn_reflns_point_group_measured_fraction_full 0.999
_diffrn_reflns_point_group_measured_fraction_max 0.922
_diffrn_reflns_theta_full 26.000
_diffrn_reflns_theta_max 28.188
_diffrn_reflns_theta_min 2.882
_diffrn_source 'Enhance (Mo) X-ray Source'
_exptl_absorpt_coefficient_mu 9.268
_exptl_absorpt_correction_T_max 0.680
_exptl_absorpt_correction_T_min 0.350
_exptl_absorpt_correction_type multi-scan
_exptl_crystal_colour 'clear colourless'
_exptl_crystal_colour_lustre clear
_exptl_crystal_colour_primary colourless
_exptl_crystal_density_diffrn 3.169
_exptl_crystal_description plate
_exptl_crystal_F_000 1120
_exptl_crystal_size_max 0.2
_exptl_crystal_size_mid 0.2
_exptl_crystal_size_min 0.05
_refine_diff_density_max 0.718
_refine_diff_density_min -0.890
_refine_diff_density_rms 0.179
_refine_ls_abs_structure_details
;
 Flack x determined using 99 quotients [(I+)-(I-)]/[(I+)+(I-)]
 (Parsons and Flack (2004), Acta Cryst. A60, s61).
;
_refine_ls_abs_structure_Flack 0.2(3)
_refine_ls_extinction_method none
_refine_ls_goodness_of_fit_ref 0.984
_refine_ls_hydrogen_treatment constr
_refine_ls_matrix_type full
_refine_ls_number_parameters 64
_refine_ls_number_reflns 1517
_refine_ls_number_restraints 30
_refine_ls_restrained_S_all 0.975
_refine_ls_R_factor_all 0.2999
_refine_ls_R_factor_gt 0.0803
_refine_ls_shift/su_max 0.000
_refine_ls_shift/su_mean 0.000
_refine_ls_structure_factor_coef Fsqd
_refine_ls_weighting_details 'w=1/[\s^2^(Fo^2^)+(0.0620P)^2^+0.0230P] where P=(Fo^2^+2Fc^2^)/3'
_refine_ls_weighting_scheme calc
_refine_ls_wR_factor_gt 0.1297
_refine_ls_wR_factor_ref 0.1923
_reflns_Friedel_coverage 0.534
_reflns_Friedel_fraction_full 1.000
_reflns_Friedel_fraction_max 0.893
_reflns_number_gt 474
_reflns_number_total 1517
_reflns_threshold_expression 'I > 2\s(I)'
_cod_data_source_file cg501561w_si_002.cif
_cod_data_source_block diiodoimidazole
_cod_depositor_comments 'Adding full bibliography for 4512828--4512833.cif.'
_cod_original_cell_volume 1341.0(2)
_cod_database_code 4512829
_reflns_odcompleteness_completeness 99.64
_reflns_odcompleteness_iscentric 1
_reflns_odcompleteness_theta 25.30
_olex2_refinement_description
;
1. Fixed Uiso
 At 1.2 times of:
  All C(H) groups, All N(H) groups
2. Rigid body (RIGU) restrains
 C2, N3, C4, C5, N1
 with sigma for 1-2 distances of 0.004 and sigma for 1-3 distances of 0.004
3.a Aromatic/amide H refined with riding coordinates:
 N1(H1), C2(H2)
;
_olex2_submission_special_instructions 'No special instructions were received'

loop_
_space_group_symop_operation_xyz
'x, y, z'
'-y+1/2, x+1/2, z+1/4'
'-x, -y, z+1/2'
'y+1/2, -x+1/2, z+3/4'
'x+1/2, -y+1/2, -z+3/4'
'-x+1/2, y+1/2, -z+1/4'
'y, x, -z'
'-y, -x, -z+1/2'

loop_
_atom_site_label
_atom_site_type_symbol
_atom_site_fract_x
_atom_site_fract_y
_atom_site_fract_z
_atom_site_U_iso_or_equiv
_atom_site_adp_type
_atom_site_occupancy
_atom_site_site_symmetry_order
_atom_site_calc_flag
_atom_site_refinement_flags_posn
I2 I -0.2233(4) 0.7192(4) 0.58519(8) 0.0960(11) Uani 1 1 d .
I1 I 0.1906(4) 1.1300(4) 0.58912(9) 0.0916(10) Uani 1 1 d .
N3 N 0.298(3) 0.850(4) 0.5134(8) 0.064(7) Uani 1 1 d .
N1 N 0.069(4) 0.629(4) 0.5121(8) 0.061(7) Uani 1 1 d .
H1 H 0.0035 0.5303 0.5027 0.073 Uiso 1 1 calc R
C2 C 0.242(5) 0.690(5) 0.4960(11) 0.079(9) Uani 1 1 d .
H2 H 0.3148 0.6205 0.4740 0.095 Uiso 1 1 calc R
C4 C 0.158(5) 0.889(4) 0.5475(10) 0.055(7) Uani 1 1 d .
C5 C 0.022(5) 0.755(5) 0.5458(11) 0.064(9) Uani 1 1 d .

loop_
_atom_site_aniso_label
_atom_site_aniso_U_11
_atom_site_aniso_U_22
_atom_site_aniso_U_33
_atom_site_aniso_U_23
_atom_site_aniso_U_13
_atom_site_aniso_U_12
I2 0.0757(18) 0.095(2) 0.118(2) 0.0008(18) 0.0135(16) -0.0179(16)
I1 0.083(2) 0.0776(19) 0.1141(19) -0.0221(16) -0.0006(16) -0.0244(14)
N3 0.066(14) 0.052(16) 0.073(19) -0.002(11) 0.001(11) -0.019(11)
N1 0.059(15) 0.048(14) 0.076(18) -0.002(11) -0.001(11) -0.014(11)
C2 0.071(16) 0.068(17) 0.099(18) -0.025(14) 0.019(14) -0.028(11)
C4 0.063(19) 0.040(14) 0.064(15) 0.009(12) -0.007(12) -0.011(10)
C5 0.068(15) 0.047(19) 0.077(17) -0.001(13) 0.004(14) -0.016(11)

loop_
_atom_type_symbol
_atom_type_description
_atom_type_scat_dispersion_real
_atom_type_scat_dispersion_imag
_atom_type_scat_source
C C 0.0033 0.0016 'International Tables Vol C Tables 4.2.6.8 and 6.1.1.4'
H H 0.0000 0.0000 'International Tables Vol C Tables 4.2.6.8 and 6.1.1.4'
N N 0.0061 0.0033 'International Tables Vol C Tables 4.2.6.8 and 6.1.1.4'
I I -0.4742 1.8119 'International Tables Vol C Tables 4.2.6.8 and 6.1.1.4'

loop_
_exptl_crystal_face_index_h
_exptl_crystal_face_index_k
_exptl_crystal_face_index_l
_exptl_crystal_face_perp_dist
_exptl_oxdiff_crystal_face_indexfrac_h
_exptl_oxdiff_crystal_face_indexfrac_k
_exptl_oxdiff_crystal_face_indexfrac_l
_exptl_oxdiff_crystal_face_x
_exptl_oxdiff_crystal_face_y
_exptl_oxdiff_crystal_face_z
0 0 28 0.1057 0.0021 0.0017 27.9859 -0.0581 -0.0045 -0.6996
6 -3 9 0.1000 6.0026 -3.0000 8.9921 0.5548 0.3810 -0.2748
3 -2 -23 0.1000 2.9992 -2.0016 -22.9902 0.3281 0.2460 0.5499
-7 0 0 0.1000 -7.0024 0.0009 0.0032 -0.7133 -0.0885 0.0598
-6 3 9 0.1000 -6.0013 3.0010 8.9988 -0.5922 -0.3839 -0.1749
0 0 -28 0.1038 -0.0021 -0.0017 -27.9859 0.0581 0.0045 0.6996
3 2 -23 0.1000 2.9994 1.9981 -22.9894 0.3787 -0.1628 0.5482
-3 2 23 0.1000 -2.9992 2.0016 22.9902 -0.3281 -0.2460 -0.5499
-6 -3 -9 0.1000 -6.0029 -2.9995 -8.9933 -0.6307 0.2322 0.2775
3 -2 23 0.1027 3.0027 -1.9989 22.9867 0.2327 0.2386 -0.5994
7 0 0 0.1000 7.0024 -0.0009 -0.0032 0.7133 0.0885 -0.0598
-2 6 -14 0.0902 -2.0015 5.9989 -13.9909 -0.0989 -0.6362 0.3642
-2 6 14 0.1000 -1.9993 6.0006 13.9951 -0.1570 -0.6407 -0.3354
0 -7 0 0.1145 -0.0003 -6.9994 -0.0014 -0.0885 0.7154 0.0031
3 2 23 0.1000 3.0029 2.0008 22.9875 0.2833 -0.1702 -0.6012
-3 -2 23 0.1000 -2.9994 -1.9981 22.9894 -0.3787 0.1628 -0.5482
6 -3 -9 0.1000 6.0013 -3.0010 -8.9988 0.5922 0.3839 0.1749
2 -6 14 0.1000 2.0015 -5.9989 13.9909 0.0989 0.6362 -0.3642
2 -6 -14 0.1000 1.9993 -6.0006 -13.9951 0.1570 0.6407 0.3354
0 7 0 0.1121 0.0003 6.9994 0.0014 0.0885 -0.7154 -0.0031
-6 3 -9 0.1000 -6.0026 3.0000 -8.9921 -0.5548 -0.3810 0.2748
2 6 14 0.1000 2.0020 6.0001 13.9932 0.2507 -0.5902 -0.3696
6 3 9 0.1000 6.0029 2.9995 8.9933 0.6307 -0.2322 -0.2775
2 6 -14 0.1000 1.9999 5.9984 -13.9927 0.3087 -0.5857 0.3301
-3 2 -23 0.1000 -3.0027 1.9989 -22.9867 -0.2327 -0.2386 0.5994
6 3 -9 0.1000 6.0015 2.9985 -8.9977 0.6680 -0.2293 0.1723
-2 -6 -14 0.1115 -2.0020 -6.0001 -13.9932 -0.2507 0.5902 0.3696
-6 -3 9 0.0961 -6.0015 -2.9985 8.9977 -0.6680 0.2293 -0.1723
-2 -6 14 0.1000 -1.9999 -5.9984 13.9927 -0.3087 0.5857 -0.3301
-3 -2 -23 0.1000 -3.0029 -2.0008 -22.9875 -0.2833 0.1702 0.6012

loop_
_geom_angle_atom_site_label_1
_geom_angle_atom_site_label_2
_geom_angle_atom_site_label_3
_geom_angle
C2 N3 C4 103(2)
C5 N1 C2 105(3)
N3 C2 N1 114(3)
N3 C4 I1 119(2)
C5 C4 I1 132(3)
C5 C4 N3 109(3)
N1 C5 I2 121(2)
C4 C5 I2 131(3)
C4 C5 N1 108(3)

loop_
_geom_bond_atom_site_label_1
_geom_bond_atom_site_label_2
_geom_bond_distance
I2 C5 2.04(3)
I1 C4 2.05(3)
N3 C2 1.27(3)
N3 C4 1.39(3)
N1 C2 1.34(3)
N1 C5 1.33(3)
C4 C5 1.32(3)

loop_
_geom_torsion_atom_site_label_1
_geom_torsion_atom_site_label_2
_geom_torsion_atom_site_label_3
_geom_torsion_atom_site_label_4
_geom_torsion
I1 C4 C5 I2 -1(5)
I1 C4 C5 N1 180(2)
N3 C4 C5 I2 180(2)
N3 C4 C5 N1 0(4)
C2 N3 C4 I1 177(2)
C2 N3 C4 C5 -4(4)
C2 N1 C5 I2 -176(2)
C2 N1 C5 C4 3(4)
C4 N3 C2 N1 6(4)
C5 N1 C2 N3 -6(4)
